data_2007420
loop_
_publ_author_name
'Mamak, Marc'
'Zavalij, Peter Y.'
'Whittingham, M. Stanley'

_publ_section_title
;
 Layered Structure of Lithium Ethylene Glycolate, Li(OCH~2~CH~2~OH)
;
_journal_issue 7
_journal_name_full 'Acta Crystallographica Section C'
_journal_page_first 937
_journal_page_last 939
_journal_paper_doi 10.1107/S0108270198002121
_journal_volume 54
_journal_year 1998
_chemical_formula_moiety '[Li (C2 H5 O2)]'
_chemical_formula_structural LiOCH2CH2OH
_chemical_formula_sum 'C2 H5 Li O2'
_chemical_formula_weight 68.01
_chemical_name_common 'Lithium Ethylene Glyconate'
_chemical_name_systematic ' mono lithium ethylene glyconate'
_space_group_IT_number 61
_symmetry_cell_setting orthorhombic
_symmetry_space_group_name_Hall '-P 2ac 2ab'
_symmetry_space_group_name_H-M 'P b c a'
_cell_angle_alpha 90
_cell_angle_beta 90
_cell_angle_gamma 90
_cell_formula_units_Z 8
_cell_length_a 5.0283(3)
_cell_length_b 8.0427(5)
_cell_length_c 16.0300(10)
_cell_measurement_reflns_used 509
_cell_measurement_temperature 295
_cell_measurement_theta_max 28
_cell_measurement_theta_min 5
_cell_volume 648.27(7)
_computing_cell_refinement 'SAINT (Siemens, 1995)'
_computing_data_collection 'SMART (Siemens, 1995)'
_computing_data_reduction SAINT
_computing_molecular_graphics
;
CrystalDesigner (Crystal Structure Design, 1997) and ORTEP3 (Farrugia, 1997)
;
_computing_publication_material CSD
_computing_structure_refinement CSD
_computing_structure_solution 'CSD (Akselrud et al., 1993)'
_diffrn_ambient_temperature 295
_diffrn_measurement_device 'Siemens SMART CCD'
_diffrn_measurement_method '\w scans'
_diffrn_radiation_monochromator graphite
_diffrn_radiation_source 'sealed tube'
_diffrn_radiation_type MoK\a
_diffrn_radiation_wavelength 0.71069
_diffrn_reflns_av_R_equivalents 0.029
_diffrn_reflns_av_sigmaI/netI 0.014
_diffrn_reflns_limit_h_max 5
_diffrn_reflns_limit_h_min -6
_diffrn_reflns_limit_k_max 6
_diffrn_reflns_limit_k_min -10
_diffrn_reflns_limit_l_max 17
_diffrn_reflns_limit_l_min -20
_diffrn_reflns_number 4116
_diffrn_reflns_theta_max 28.2
_diffrn_reflns_theta_min 1.8
_diffrn_standards_decay_% 0.2
_exptl_absorpt_coefficient_mu 0.115
_exptl_absorpt_correction_type none
_exptl_crystal_colour colorless
_exptl_crystal_density_diffrn 1.3935
_exptl_crystal_density_meas ?
_exptl_crystal_description prism
_exptl_crystal_F_000 288
_exptl_crystal_size_max 0.32
_exptl_crystal_size_mid 0.26
_exptl_crystal_size_min 0.13
_refine_diff_density_max 0.21
_refine_diff_density_min -0.27
_refine_ls_extinction_method none
_refine_ls_goodness_of_fit_obs 1.63
_refine_ls_hydrogen_treatment refall
_refine_ls_matrix_type full
_refine_ls_number_constraints 0
_refine_ls_number_parameters 66
_refine_ls_number_reflns 772
_refine_ls_number_restraints 0
_refine_ls_R_factor_obs .036
_refine_ls_shift/esd_max 0.01
_refine_ls_structure_factor_coef F
_refine_ls_weighting_details 'w = 1/[\s(F~o~)^2^+0.002F~o~^2^)]'
_refine_ls_weighting_scheme calc
_refine_ls_wR_factor_obs .055
_reflns_number_observed 772
_reflns_number_total 945
_reflns_observed_criterion 'F~o~ > 4\s(F~o~)'
_cod_data_source_file da1011.cif
_cod_data_source_block LIOCH2CH2OH
_cod_depositor_comments
;
 Changing the _atom_site_occupancy data item value from '.' to '1'
 for all fully occupied atom sites.

 Antanas Vaitkus,
 2017-02-10

The following automatic conversions were performed:

'_exptl_crystal_density_meas' value 'none' was changed to '?' - the
value is perceived as not measured.

Automatic conversion script
Id: cif_fix_values 3008 2015-01-20 13:52:24Z robertas 

The following automatic conversions were performed:

'_refine_ls_weighting_scheme' value '1/[\s(F~o~)^2^+0.002F~o~^2^)]'
was changed to 'calc'. New tag '_refine_ls_weighting_details' was
created. The value of the new tag was set to 'w =
1/[\s(F~o~)^2^+0.002F~o~^2^)]'.

Automatic conversion script
Id: cif_fix_values 3143 2015-03-26 13:38:13Z robertas 
;
_cod_original_cell_volume 648.30(10)
_cod_database_code 2007420

loop_
_symmetry_equiv_pos_as_xyz
x,y,z
1/2-x,1/2+y,z
x,1/2-y,1/2+z
1/2-x,-y,1/2+z
-x,-y,-z
-1/2+x,-1/2-y,-z
-x,-1/2+y,-1/2-z
-1/2+x,y,-1/2-z

loop_
_atom_site_aniso_label
_atom_site_aniso_U_11
_atom_site_aniso_U_22
_atom_site_aniso_U_33
_atom_site_aniso_U_12
_atom_site_aniso_U_13
_atom_site_aniso_U_23
Li .0146(9) .0168(8) .0181(9) -.0010(5) .0004(5) -.0005(6)
O1 .0133(5) .0128(5) .0152(5) -.0006(2) -.0002(2) .0006(2)
O2 .0147(5) .0145(5) .0139(5) .0030(2) -.0005(2) -.0018(2)
C1 .0153(6) .0155(6) .0166(6) .0019(3) .0044(4) .0009(3)
C2 .0179(6) .0170(6) .0117(6) .0024(3) -.0001(3) -.0002(3)

loop_
_atom_site_label
_atom_site_fract_x
_atom_site_fract_y
_atom_site_fract_z
_atom_site_U_iso_or_equiv
_atom_site_thermal_displace_type
_atom_site_occupancy
_atom_site_type_symbol
Li .1331(3) .6367(2) -.014120(10) .0165(5) Uani 1 Li
O1 -.046660(10) .78876(8) .06592(4) .0137(3) Uani 1 O
O2 .155160(10) .46838(8) .07685(4) .0143(3) Uani 1 O
C1 -.0941(2) .690420(10) .13803(6) .0158(3) Uani 1 C
C2 .1252(2) .562980(10) .15127(5) .0155(3) Uani 1 C
H1 -.101(3) .7597(14) .1897(9) .019(3) Uiso 1 H
H2 -.268(4) .633(2) .1332(10) .032(3) Uiso 1 H
H3 .292(3) .622(2) .1646(8) .018(3) Uiso 1 H
H4 .096(3) .4961(14) .2023(8) .023(3) Uiso 1 H
H5 .371(5) .383(2) .0752(14) .091(10) Uiso 1 H

loop_
_atom_type_symbol
_atom_type_description
_atom_type_scat_dispersion_real
_atom_type_scat_dispersion_imag
_atom_type_scat_source
C C 0.003 0.002 International_Tables_Vol_IV_Table_2.3.1
O O 0.011 0.006 International_Tables_Vol_IV_Table_2.3.1
Li Li 0.000 0.000 International_Tables_Vol_IV_Table_2.3.1
H H 0.000 0.000 International_Tables_Vol_IV_Table_2.3.1

loop_
_geom_angle_atom_site_label_1
_geom_angle_atom_site_label_2
_geom_angle_atom_site_label_3
_geom_angle_site_symmetry_1
_geom_angle_site_symmetry_3
_geom_angle
_geom_angle_publ_flag
O1 Li O2 6_675 5_565 122.50(9) no
O1 Li O1 6_675 . 118.10(9) no
O1 Li O2 6_675 . 118.99(9) no
O1 Li Li 6_675 5_565 140.50(9) no
O2 Li O1 5_565 . 105.10(8) no
O2 Li O2 5_565 . 97.11(7) no
O2 Li Li 5_565 5_565 49.16(5) no
O1 Li O2 . . 88.33(7) no
O1 Li Li . 5_565 99.94(7) no
O2 Li Li . 5_565 47.95(5) no
H5 O1 C1 2_555 . 112.5(10) no
H5 O1 Li 2_555 6_575 119.2(10) no
H5 O1 Li 2_555 . 97.9(10) no
C1 O1 Li . 6_575 112.78(7) no
C1 O1 Li . . 105.00(7) no
Li O1 Li 6_575 . 107.20(7) no
H5 O2 C2 . . 113.1(10) no
H5 O2 Li . 5_565 112.6(10) no
H5 O2 Li . . 113.3(10) no
C2 O2 Li . 5_565 125.71(7) no
C2 O2 Li . . 104.14(7) no
Li O2 Li 5_565 . 82.89(7) no
H2 C1 H1 . . 107.1(12) no
H2 C1 O1 . . 110.0(9) no
H2 C1 C2 . . 109.8(9) no
H1 C1 O1 . . 111.7(8) no
H1 C1 C2 . . 106.6(8) no
O1 C1 C2 . . 111.54(7) no
H3 C2 H4 . . 102.0(11) no
H3 C2 O2 . . 110.4(8) no
H3 C2 C1 . . 108.8(8) no
H4 C2 O2 . . 114.7(8) no
H4 C2 C1 . . 112.0(8) no
O2 C2 C1 . . 108.67(7) no
O1 H5 O2 2_545 . 170.(2) no

loop_
_geom_bond_atom_site_label_1
_geom_bond_atom_site_label_2
_geom_bond_site_symmetry_2
_geom_bond_distance
_geom_bond_publ_flag
Li O1 6_675 1.908(2) yes
Li O2 5_565 1.956(2) yes
Li O1 . 1.990(2) yes
Li O2 . 1.993(2) yes
Li Li 5_565 2.614(2) no
O1 H5 2_555 1.18(2) no
O1 C1 . 1.4210(10) yes
O2 H5 . 1.28(2) no
O2 C2 . 1.4230(10) yes
C1 H2 . .99(2) no
C1 H1 . .999(14) no
C1 C2 . 1.5200(10) yes
C2 H3 . .989(14) no
C2 H4 . .989(13) no

loop_
_geom_hbond_atom_site_label_D
_geom_hbond_atom_site_label_H
_geom_hbond_atom_site_label_A
_geom_hbond_site_symmetry_A
_geom_hbond_distance_DH
_geom_hbond_distance_HA
_geom_hbond_distance_DA
_geom_hbond_angle_DHA
O2 H5 O1 2_545 1.18(2) 1.28(2) 2.4480(10) 170(2)

loop_
_geom_torsion_atom_site_label_1
_geom_torsion_atom_site_label_2
_geom_torsion_atom_site_label_3
_geom_torsion_atom_site_label_4
_geom_torsion_site_symmetry_1
_geom_torsion_site_symmetry_3
_geom_torsion_site_symmetry_4
_geom_torsion
_geom_torsion_publ_flag
O2 Li O1 H5 5_565 6_675 5_665 -86.2 no
O2 Li O1 C1 5_565 6_675 6_675 -49.0 no
O2 Li O1 Li 5_565 6_675 6_675 -164.1 no
O1 Li O1 H5 . 6_675 5_665 140.1 no
O1 Li O1 C1 . 6_675 6_675 84.6 no
O1 Li O1 Li . 6_675 6_675 30.4 no
O2 Li O1 H5 . 6_675 5_665 -35.2 no
O2 Li O1 C1 . 6_675 6_675 -170.4 no
O2 Li O1 Li . 6_675 6_675 74.5 no
Li Li O1 H5 5_565 6_675 5_665 -22.7 no
Li Li O1 C1 5_565 6_675 6_675 -112.5 no
Li Li O1 Li 5_565 6_675 6_675 132.4 no
O1 Li O2 H5 6_675 5_565 5_565 -116.5 no
O1 Li O2 C2 6_675 5_565 5_565 -28.9 no
O1 Li O2 Li 6_675 5_565 5_565 -131.2 no
O1 Li O2 H5 . 5_565 5_565 22.1 no
O1 Li O2 C2 . 5_565 5_565 167.5 no
O1 Li O2 Li . 5_565 5_565 -90.2 no
O2 Li O2 H5 . 5_565 5_565 112.3 no
O2 Li O2 C2 . 5_565 5_565 102.3 no
O2 Li O2 Li . 5_565 5_565 .0 no
Li Li O2 H5 5_565 5_565 5_565 112.3 no
Li Li O2 C2 5_565 5_565 5_565 -102.3 no
O1 Li O1 H5 6_675 . 2_555 14.2 no
O1 Li O1 C1 6_675 . . 130.1 no
O1 Li O1 Li 6_675 . 6_575 109.8 no
O2 Li O1 H5 5_565 . 2_555 -155.0 no
O2 Li O1 C1 5_565 . . 89.1 no
O2 Li O1 Li 5_565 . 6_575 -31.0 no
O2 Li O1 H5 . . 2_555 -108.1 no
O2 Li O1 C1 . . . -7.8 no
O2 Li O1 Li . . 6_575 -128.0 no
Li Li O1 H5 5_565 . 2_555 154.9 no
Li Li O1 C1 5_565 . . 39.0 no
Li Li O1 Li 5_565 . 6_575 -81.2 no
O1 Li O2 H5 6_675 . . -21.9 no
O1 Li O2 C2 6_675 . . 101.4 no
O1 Li O2 Li 6_675 . 5_565 -133.5 no
O2 Li O2 H5 5_565 . . 111.6 no
O2 Li O2 C2 5_565 . . 125.1 no
O2 Li O2 Li 5_565 . 5_565 .0 no
O1 Li O2 H5 . . . -143.4 no
O1 Li O2 C2 . . . -20.1 no
O1 Li O2 Li . . 5_565 105.0 no
Li Li O2 H5 5_565 . . 111.6 no
Li Li O2 C2 5_565 . . 125.1 no
O1 Li Li O1 6_675 5_565 2_445 -180.0 no
O1 Li Li O2 6_675 5_565 . 86.1 no
O1 Li Li O1 6_675 5_565 5_565 -15.3 no
O1 Li Li O2 6_675 5_565 5_565 -93.9 no
O2 Li Li O2 5_565 5_565 . 180.0 no
O1 Li Li O1 . 5_565 2_445 15.3 no
O1 Li Li O2 . 5_565 . -78.6 no
O1 Li Li O1 . 5_565 5_565 180.0 no
O1 Li Li O2 . 5_565 5_565 101.4 no
O2 Li Li O2 . 5_565 5_565 180.0 no
C1 O1 H5 O2 . 2_555 2_555 106.3 no
Li O1 H5 O2 6_575 2_555 2_555 -118.4 no
Li O1 H5 O2 . 2_555 2_555 3.6 no
H5 O1 C1 H2 2_555 . . 166.2 no
H5 O1 C1 H1 2_555 . . 47.4 no
H5 O1 C1 C2 2_555 . . 71.8 no
Li O1 C1 H2 6_575 . . 27.9 no
Li O1 C1 H1 6_575 . . -90.9 no
Li O1 C1 C2 6_575 . . 149.9 no
Li O1 C1 H2 . . . -88.5 no
Li O1 C1 H1 . . . -152.7 no
Li O1 C1 C2 . . . -33.5 no
C2 O2 H5 O1 . . 2_545 -152.2 no
Li O2 H5 O1 5_565 . 2_545 2.3 no
Li O2 H5 O1 . . 2_545 89.6 no
H5 O2 C2 H3 . . . -46.5 no
H5 O2 C2 H4 . . . -68.0 no
H5 O2 C2 C1 . . . -165.8 no
Li O2 C2 H3 5_565 . . -168.3 no
Li O2 C2 H4 5_565 . . 77.2 no
Li O2 C2 C1 5_565 . . -49.0 no
Li O2 C2 H3 . . . -76.9 no
Li O2 C2 H4 . . . 168.6 no
Li O2 C2 C1 . . . 42.4 no
H2 C1 C2 H3 . . . 171.4 no
H2 C1 C2 H4 . . . 59.4 no
H2 C1 C2 O2 . . . 68.3 no
H1 C1 C2 H3 . . . -55.8 no
H1 C1 C2 H4 . . . -56.2 no
H1 C1 C2 O2 . . . -176.0 no
O1 C1 C2 H3 . . . 66.4 no
O1 C1 C2 H4 . . . 178.4 no
O1 C1 C2 O2 . . . 53.9 no
